data_7225404
loop_
_publ_author_name
'Mahmoud, Abdallah G.'
'Mahmudov, Kamran T.'
'Guedes da Silva, M. F\'atima C.'
'Pombeiro, Armando J. L.'

_publ_section_title
;
 Reaction of sodium 2-(2-(2,4-dioxopentan-3-ylidene)hydrazinyl)
 benzenesulfonate with ethylenediamine on Cu(II) and Ni(II) centres:
 efficient Cu(II) homogeneous catalysts for cyanosilylation of aldehydes
;
_journal_name_full 'RSC Adv.'
_journal_paper_doi 10.1039/C6RA12274D
_journal_year 2016
_chemical_formula_moiety '2(C11 H11 N2 O5 S), C6 H24 N6 Ni, C2 H6 O, 6(H2 O)'
_chemical_formula_sum 'C30 H64 N10 Ni O17 S2'
_chemical_formula_weight 959.74
_space_group_crystal_system triclinic
_space_group_IT_number 2
_space_group_name_Hall '-P 1'
_space_group_name_H-M_alt 'P -1'
_symmetry_space_group_name_Hall '-P 1'
_symmetry_space_group_name_H-M 'P -1'
_atom_sites_solution_hydrogens mixed
_audit_creation_method SHELXL-2014/7
_audit_update_record
;
2016-05-30 deposited with the CCDC.
2016-05-31 downloaded from the CCDC.
;
_cell_angle_alpha 72.171(3)
_cell_angle_beta 75.626(4)
_cell_angle_gamma 85.530(3)
_cell_formula_units_Z 2
_cell_length_a 11.5824(7)
_cell_length_b 13.5921(7)
_cell_length_c 14.6115(9)
_cell_measurement_reflns_used 6908
_cell_measurement_temperature 293(2)
_cell_measurement_theta_max 25.64
_cell_measurement_theta_min 2.31
_cell_volume 2121.2(2)
_computing_cell_refinement 'Bruker SAINT'
_computing_data_collection 'Bruker APEX2'
_computing_data_reduction 'Bruker SAINT'
_computing_molecular_graphics 'Mercury CSD 3.5.1'
_computing_structure_refinement 'SHELXL-2014/7 (Sheldrick, 2014)'
_computing_structure_solution 'SIR97 (Giacovazzo et al, 1997)'
_diffrn_ambient_temperature 293(2)
_diffrn_measured_fraction_theta_full 0.988
_diffrn_measured_fraction_theta_max 0.985
_diffrn_measurement_device_type 'Bruker APEX-II CCD'
_diffrn_measurement_method '\f and \w scans'
_diffrn_radiation_type MoK\a
_diffrn_radiation_wavelength 0.71069
_diffrn_reflns_av_R_equivalents 0.1097
_diffrn_reflns_av_unetI/netI 0.0797
_diffrn_reflns_Laue_measured_fraction_full 0.988
_diffrn_reflns_Laue_measured_fraction_max 0.985
_diffrn_reflns_limit_h_max 14
_diffrn_reflns_limit_h_min -14
_diffrn_reflns_limit_k_max 16
_diffrn_reflns_limit_k_min -16
_diffrn_reflns_limit_l_max 17
_diffrn_reflns_limit_l_min -17
_diffrn_reflns_number 39682
_diffrn_reflns_point_group_measured_fraction_full 0.988
_diffrn_reflns_point_group_measured_fraction_max 0.985
_diffrn_reflns_theta_full 25.000
_diffrn_reflns_theta_max 25.740
_diffrn_reflns_theta_min 2.308
_exptl_absorpt_coefficient_mu 0.638
_exptl_absorpt_correction_T_max 0.945
_exptl_absorpt_correction_T_min 0.901
_exptl_absorpt_correction_type multi-scan
_exptl_absorpt_process_details sadabs
_exptl_crystal_colour brown
_exptl_crystal_density_diffrn 1.503
_exptl_crystal_description prism
_exptl_crystal_F_000 1020
_exptl_crystal_size_max 0.430
_exptl_crystal_size_mid 0.120
_exptl_crystal_size_min 0.090
_refine_diff_density_max 0.418
_refine_diff_density_min -0.423
_refine_diff_density_rms 0.072
_refine_ls_extinction_method none
_refine_ls_goodness_of_fit_ref 1.033
_refine_ls_hydrogen_treatment mixed
_refine_ls_matrix_type full
_refine_ls_number_parameters 521
_refine_ls_number_reflns 7996
_refine_ls_number_restraints 2
_refine_ls_restrained_S_all 1.033
_refine_ls_R_factor_all 0.1335
_refine_ls_R_factor_gt 0.0604
_refine_ls_shift/su_max 0.002
_refine_ls_shift/su_mean 0.000
_refine_ls_structure_factor_coef Fsqd
_refine_ls_weighting_details 'w=1/[\s^2^(Fo^2^)+(0.0852P)^2^] where P=(Fo^2^+2Fc^2^)/3'
_refine_ls_weighting_scheme calc
_refine_ls_wR_factor_gt 0.1469
_refine_ls_wR_factor_ref 0.1705
_reflns_Friedel_coverage 0.000
_reflns_number_gt 4331
_reflns_number_total 7996
_reflns_threshold_expression 'I > 2\s(I)'
_cod_data_source_file c6ra12274d2.cif
_cod_data_source_block Compound2rev
_cod_original_cell_volume 2121.3(2)
_cod_database_code 7225404
_shelx_shelxl_version_number 2014/7
_shelx_space_group_comment
;
The symmetry employed for this shelxl refinement is uniquely defined
by the following loop, which should always be used as a source of
symmetry information in preference to the above space-group names.
They are only intended as comments.
;
_shelx_estimated_absorpt_t_min 0.771
_shelx_estimated_absorpt_t_max 0.945

loop_
_space_group_symop_operation_xyz
'x, y, z'
'-x, -y, -z'

loop_
_atom_site_label
_atom_site_type_symbol
_atom_site_fract_x
_atom_site_fract_y
_atom_site_fract_z
_atom_site_U_iso_or_equiv
_atom_site_adp_type
_atom_site_occupancy
_atom_site_site_symmetry_order
_atom_site_calc_flag
_atom_site_refinement_flags_posn
_atom_site_refinement_flags_adp
_atom_site_refinement_flags_occupancy
_atom_site_disorder_assembly
_atom_site_disorder_group
C1 C 1.0201(4) 0.3739(3) 0.9027(3) 0.0310(9) Uani 1 1 d . . . . .
C2 C 1.1330(4) 0.3997(4) 0.9029(3) 0.0414(11) Uani 1 1 d . . . . .
H2 H 1.1896 0.3480 0.9151 0.050 Uiso 1 1 calc R U . . .
C3 C 1.1628(4) 0.5008(4) 0.8854(3) 0.0440(12) Uani 1 1 d . . . . .
H3 H 1.2391 0.5177 0.8852 0.053 Uiso 1 1 calc R U . . .
C4 C 1.0782(4) 0.5767(4) 0.8683(3) 0.0448(12) Uani 1 1 d . . . . .
H4 H 1.0974 0.6450 0.8583 0.054 Uiso 1 1 calc R U . . .
C5 C 0.9659(4) 0.5536(3) 0.8657(3) 0.0364(10) Uani 1 1 d . . . . .
H5 H 0.9104 0.6062 0.8528 0.044 Uiso 1 1 calc R U . . .
C6 C 0.9352(4) 0.4522(3) 0.8822(3) 0.0296(9) Uani 1 1 d . . . . .
C7 C 0.6317(4) 0.4800(3) 0.8693(3) 0.0425(11) Uani 1 1 d . . . . .
C8 C 0.5927(5) 0.3814(4) 0.8643(4) 0.0542(13) Uani 1 1 d . . . . .
C9 C 0.4726(5) 0.3682(4) 0.8493(5) 0.0712(17) Uani 1 1 d . . . . .
H9A H 0.4271 0.4305 0.8482 0.107 Uiso 1 1 calc R U . . .
H9B H 0.4815 0.3538 0.7875 0.107 Uiso 1 1 calc R U . . .
H9C H 0.4319 0.3119 0.9023 0.107 Uiso 1 1 calc R U . . .
C10 C 0.5523(4) 0.5722(4) 0.8695(4) 0.0502(12) Uani 1 1 d . . . . .
C11 C 0.6040(5) 0.6691(4) 0.8689(4) 0.0635(15) Uani 1 1 d . . . . .
H11A H 0.6869 0.6584 0.8688 0.095 Uiso 1 1 calc R U . . .
H11B H 0.5957 0.7233 0.8107 0.095 Uiso 1 1 calc R U . . .
H11C H 0.5628 0.6880 0.9267 0.095 Uiso 1 1 calc R U . . .
C12 C 0.7654(3) 0.6650(3) 0.6046(3) 0.0270(9) Uani 1 1 d . . . . .
C13 C 0.6522(4) 0.6432(3) 0.5995(3) 0.0352(10) Uani 1 1 d . . . . .
H13 H 0.5955 0.6955 0.5921 0.042 Uiso 1 1 calc R U . . .
C14 C 0.6234(4) 0.5444(4) 0.6054(3) 0.0447(11) Uani 1 1 d . . . . .
H14 H 0.5480 0.5301 0.6011 0.054 Uiso 1 1 calc R U . . .
C15 C 0.7077(4) 0.4675(3) 0.6176(3) 0.0431(11) Uani 1 1 d . . . . .
H15 H 0.6889 0.4009 0.6213 0.052 Uiso 1 1 calc R U . . .
C16 C 0.8179(4) 0.4873(3) 0.6242(3) 0.0388(10) Uani 1 1 d . . . . .
H16 H 0.8733 0.4340 0.6329 0.047 Uiso 1 1 calc R U . . .
C17 C 0.8487(3) 0.5861(3) 0.6180(3) 0.0299(9) Uani 1 1 d . . . . .
C18 C 1.1530(4) 0.5477(3) 0.6345(3) 0.0332(10) Uani 1 1 d . . . . .
C19 C 1.1958(4) 0.6492(4) 0.6318(3) 0.0394(11) Uani 1 1 d . . . . .
C20 C 1.3223(4) 0.6646(4) 0.6299(5) 0.0674(16) Uani 1 1 d . . . . .
H20A H 1.3657 0.6013 0.6309 0.101 Uiso 1 1 calc R U . . .
H20B H 1.3571 0.7178 0.5708 0.101 Uiso 1 1 calc R U . . .
H20C H 1.3257 0.6846 0.6867 0.101 Uiso 1 1 calc R U . . .
C21 C 1.2273(4) 0.4524(3) 0.6430(3) 0.0370(10) Uani 1 1 d . . . . .
C22 C 1.1710(4) 0.3553(3) 0.6504(4) 0.0491(12) Uani 1 1 d . . . . .
H22A H 1.0887 0.3679 0.6490 0.074 Uiso 1 1 calc R U . . .
H22B H 1.2112 0.3308 0.5957 0.074 Uiso 1 1 calc R U . . .
H22C H 1.1766 0.3042 0.7113 0.074 Uiso 1 1 calc R U . . .
C31 C 1.1300(5) -0.0722(4) 0.7152(5) 0.0694(16) Uani 1 1 d . . . . .
H31A H 1.1132 -0.1384 0.7657 0.083 Uiso 0.712(4) 1 calc R U P A 1
H31B H 1.2020 -0.0790 0.6667 0.083 Uiso 0.712(4) 1 calc R U P A 1
H31C H 1.1328 -0.0427 0.6453 0.083 Uiso 0.288(4) 1 calc R U P A 2
H31D H 1.1903 -0.1257 0.7237 0.083 Uiso 0.288(4) 1 calc R U P A 2
C32 C 1.1461(5) 0.0096(4) 0.7610(4) 0.0668(16) Uani 1 1 d . . . . .
H32A H 1.2115 -0.0085 0.7937 0.080 Uiso 0.712(4) 1 calc R U P A 1
H32B H 1.1632 0.0759 0.7107 0.080 Uiso 0.712(4) 1 calc R U P A 1
H32C H 1.2260 0.0379 0.7346 0.080 Uiso 0.288(4) 1 calc R U P A 2
H32D H 1.1331 -0.0192 0.8322 0.080 Uiso 0.288(4) 1 calc R U P A 2
C33 C 0.8198(6) 0.2034(4) 0.6271(4) 0.0687(16) Uani 1 1 d . . . . .
H33A H 0.7489 0.2173 0.6731 0.082 Uiso 0.712(4) 1 calc R U P A 1
H33B H 0.8399 0.2656 0.5718 0.082 Uiso 0.712(4) 1 calc R U P A 1
H33C H 0.9026 0.2247 0.6035 0.082 Uiso 0.288(4) 1 calc R U P A 2
H33D H 0.7689 0.2626 0.6086 0.082 Uiso 0.288(4) 1 calc R U P A 2
C34 C 0.7962(5) 0.1179(4) 0.5914(4) 0.0664(15) Uani 1 1 d . . . . .
H34A H 0.7312 0.1357 0.5582 0.080 Uiso 0.712(4) 1 calc R U P A 1
H34B H 0.8665 0.1029 0.5455 0.080 Uiso 0.712(4) 1 calc R U P A 1
H34C H 0.8012 0.1423 0.5208 0.080 Uiso 0.288(4) 1 calc R U P A 2
H34D H 0.7174 0.0895 0.6252 0.080 Uiso 0.288(4) 1 calc R U P A 2
C35 C 0.7228(6) -0.0286(4) 0.9609(4) 0.0713(17) Uani 1 1 d . . . . .
H35A H 0.6466 -0.0170 1.0024 0.086 Uiso 0.712(4) 1 calc R U P A 1
H35B H 0.7817 -0.0430 1.0004 0.086 Uiso 0.712(4) 1 calc R U P A 1
H35C H 0.6688 0.0264 0.9378 0.086 Uiso 0.288(4) 1 calc R U P A 2
H35D H 0.7049 -0.0489 1.0326 0.086 Uiso 0.288(4) 1 calc R U P A 2
C36 C 0.7137(6) -0.1192(4) 0.9246(4) 0.0787(19) Uani 1 1 d . . . . .
H36A H 0.6933 -0.1811 0.9802 0.094 Uiso 0.712(4) 1 calc R U P A 1
H36B H 0.6519 -0.1067 0.8880 0.094 Uiso 0.712(4) 1 calc R U P A 1
H36C H 0.6348 -0.1494 0.9526 0.094 Uiso 0.288(4) 1 calc R U P A 2
H36D H 0.7717 -0.1715 0.9449 0.094 Uiso 0.288(4) 1 calc R U P A 2
N1 N 0.8212(3) 0.4266(3) 0.8803(3) 0.0386(9) Uani 1 1 d D . . . .
N2 N 0.7393(3) 0.4980(3) 0.8763(2) 0.0364(8) Uani 1 1 d . . . . .
N3 N 1.0438(3) 0.5326(3) 0.6289(2) 0.0317(8) Uani 1 1 d . . . . .
N4 N 0.9642(3) 0.6077(2) 0.6224(3) 0.0318(8) Uani 1 1 d D . . . .
N5 N 1.0267(5) -0.0394(4) 0.6660(4) 0.0465(15) Uani 0.712(4) 1 d . . P A 1
H5A H 1.0002 -0.0928 0.6540 0.070 Uiso 0.712(4) 1 calc R U P A 1
H5B H 1.0495 0.0101 0.6089 0.070 Uiso 0.712(4) 1 calc R U P A 1
N6 N 1.0325(5) 0.0142(4) 0.8336(4) 0.0520(16) Uani 0.712(4) 1 d . . P A 1
H6A H 1.0304 0.0709 0.8524 0.078 Uiso 0.712(4) 1 calc R U P A 1
H6B H 1.0260 -0.0406 0.8869 0.078 Uiso 0.712(4) 1 calc R U P A 1
N7 N 0.9235(5) 0.1736(3) 0.6789(4) 0.0402(13) Uani 0.712(4) 1 d . . P A 1
H7A H 0.9242 0.2134 0.7171 0.060 Uiso 0.712(4) 1 calc R U P A 1
H7B H 0.9931 0.1798 0.6347 0.060 Uiso 0.712(4) 1 calc R U P A 1
N8 N 0.7650(5) 0.0304(4) 0.6786(4) 0.0445(14) Uani 0.712(4) 1 d . . P A 1
H8A H 0.7652 -0.0269 0.6613 0.067 Uiso 0.712(4) 1 calc R U P A 1
H8B H 0.6922 0.0391 0.7134 0.067 Uiso 0.712(4) 1 calc R U P A 1
N9 N 0.7577(5) 0.0650(4) 0.8756(4) 0.0461(14) Uani 0.712(4) 1 d . . P A 1
H9D H 0.7876 0.1124 0.8939 0.069 Uiso 0.712(4) 1 calc R U P A 1
H9E H 0.6948 0.0919 0.8518 0.069 Uiso 0.712(4) 1 calc R U P A 1
N10 N 0.8310(6) -0.1328(4) 0.8594(4) 0.0539(16) Uani 0.712(4) 1 d . . P A 1
H10A H 0.8235 -0.1733 0.8235 0.081 Uiso 0.712(4) 1 calc R U P A 1
H10B H 0.8832 -0.1618 0.8955 0.081 Uiso 0.712(4) 1 calc R U P A 1
O1 O 0.6644(4) 0.3092(3) 0.8678(4) 0.0878(14) Uani 1 1 d . . . . .
O2 O 0.4475(3) 0.5692(3) 0.8697(3) 0.0829(13) Uani 1 1 d . . . . .
O3 O 1.1253(3) 0.7218(2) 0.6308(2) 0.0507(8) Uani 1 1 d . . . . .
O4 O 1.3316(3) 0.4544(3) 0.6434(3) 0.0575(9) Uani 1 1 d . . . . .
O11 O 0.9206(3) 0.2348(2) 0.8628(2) 0.0595(10) Uani 1 1 d . . . . .
O12 O 0.9099(4) 0.2154(3) 1.0329(2) 0.0733(12) Uani 1 1 d . . . . .
O13 O 1.0928(3) 0.1859(3) 0.9270(4) 0.0831(13) Uani 1 1 d . . . . .
O21 O 0.6888(3) 0.8517(2) 0.5948(3) 0.0671(11) Uani 1 1 d . . . . .
O22 O 0.8837(3) 0.8290(3) 0.4981(3) 0.0711(11) Uani 1 1 d . . . . .
O23 O 0.8503(3) 0.7901(2) 0.6727(3) 0.0600(10) Uani 1 1 d . . . . .
S1 S 0.98299(11) 0.24174(8) 0.93408(8) 0.0404(3) Uani 1 1 d . . . . .
S2 S 0.79920(10) 0.79457(8) 0.59140(8) 0.0377(3) Uani 1 1 d . . . . .
Ni1 Ni 0.89031(5) 0.01662(4) 0.76550(4) 0.03832(19) Uani 1 1 d . . . . .
N9A N 0.8477(14) 0.0042(10) 0.9182(9) 0.053(4) Uani 0.288(4) 1 d . . P A 2
H9A1 H 0.8955 -0.0418 0.9486 0.063 Uiso 0.288(4) 1 calc R U P A 2
H9A2 H 0.8580 0.0650 0.9263 0.063 Uiso 0.288(4) 1 calc R U P A 2
N6A N 1.0532(13) 0.0936(9) 0.7343(10) 0.052(4) Uani 0.288(4) 1 d . . P A 2
H6A1 H 1.0744 0.1293 0.6706 0.063 Uiso 0.288(4) 1 calc R U P A 2
H6A2 H 1.0466 0.1370 0.7702 0.063 Uiso 0.288(4) 1 calc R U P A 2
N5A N 1.0086(14) -0.1133(11) 0.7725(10) 0.063(5) Uani 0.288(4) 1 d . . P A 2
H5A1 H 1.0095 -0.1466 0.8351 0.075 Uiso 0.288(4) 1 calc R U P A 2
H5A2 H 0.9850 -0.1570 0.7462 0.075 Uiso 0.288(4) 1 calc R U P A 2
N8A N 0.8977(13) 0.0313(10) 0.6156(9) 0.052(4) Uani 0.288(4) 1 d . . P A 2
H8A1 H 0.9692 0.0526 0.5771 0.063 Uiso 0.288(4) 1 calc R U P A 2
H8A2 H 0.8805 -0.0282 0.6084 0.063 Uiso 0.288(4) 1 calc R U P A 2
N7A N 0.7900(15) 0.1531(11) 0.7311(11) 0.065(5) Uani 0.288(4) 1 d . . P A 2
H7A1 H 0.7126 0.1380 0.7510 0.078 Uiso 0.288(4) 1 calc R U P A 2
H7A2 H 0.8046 0.1954 0.7629 0.078 Uiso 0.288(4) 1 calc R U P A 2
N10A N 0.7371(14) -0.0816(11) 0.8121(10) 0.059(4) Uani 0.288(4) 1 d . . P A 2
H10C H 0.6748 -0.0466 0.7929 0.071 Uiso 0.288(4) 1 calc R U P A 2
H10D H 0.7520 -0.1346 0.7871 0.071 Uiso 0.288(4) 1 calc R U P A 2
H1N H 0.800(5) 0.365(2) 0.881(4) 0.089 Uiso 1 1 d D U . . .
H4N H 0.985(5) 0.669(2) 0.622(4) 0.089 Uiso 1 1 d D U . . .

loop_
_atom_site_aniso_label
_atom_site_aniso_U_11
_atom_site_aniso_U_22
_atom_site_aniso_U_33
_atom_site_aniso_U_23
_atom_site_aniso_U_13
_atom_site_aniso_U_12
C1 0.030(2) 0.031(2) 0.032(2) -0.0108(18) -0.0050(18) 0.0000(18)
C2 0.039(3) 0.045(3) 0.042(3) -0.015(2) -0.010(2) 0.005(2)
C3 0.036(3) 0.056(3) 0.044(3) -0.017(2) -0.009(2) -0.014(2)
C4 0.050(3) 0.038(3) 0.048(3) -0.016(2) -0.005(2) -0.015(2)
C5 0.045(3) 0.030(2) 0.035(2) -0.0101(19) -0.010(2) 0.000(2)
C6 0.033(2) 0.027(2) 0.031(2) -0.0102(18) -0.0080(18) -0.0015(18)
C7 0.037(3) 0.042(3) 0.044(3) -0.008(2) -0.008(2) 0.002(2)
C8 0.044(3) 0.053(3) 0.063(3) -0.002(3) -0.023(3) -0.011(3)
C9 0.053(3) 0.065(4) 0.106(5) -0.022(3) -0.036(3) -0.016(3)
C10 0.038(3) 0.055(3) 0.053(3) -0.008(2) -0.012(2) 0.000(2)
C11 0.056(3) 0.054(3) 0.084(4) -0.030(3) -0.017(3) 0.016(3)
C12 0.029(2) 0.027(2) 0.027(2) -0.0083(17) -0.0080(17) -0.0009(17)
C13 0.030(2) 0.035(2) 0.045(3) -0.015(2) -0.013(2) 0.0014(19)
C14 0.032(3) 0.046(3) 0.061(3) -0.019(2) -0.015(2) -0.005(2)
C15 0.039(3) 0.028(2) 0.067(3) -0.021(2) -0.012(2) 0.000(2)
C16 0.038(3) 0.032(2) 0.051(3) -0.015(2) -0.016(2) 0.004(2)
C17 0.031(2) 0.030(2) 0.030(2) -0.0088(18) -0.0083(18) -0.0045(18)
C18 0.030(2) 0.035(2) 0.032(2) -0.0049(19) -0.0093(18) -0.0019(19)
C19 0.033(3) 0.045(3) 0.041(3) -0.008(2) -0.012(2) -0.005(2)
C20 0.048(3) 0.053(3) 0.106(5) -0.022(3) -0.027(3) -0.006(3)
C21 0.033(3) 0.044(3) 0.031(2) -0.007(2) -0.0088(19) 0.001(2)
C22 0.044(3) 0.044(3) 0.064(3) -0.024(2) -0.012(2) 0.010(2)
C31 0.063(4) 0.056(3) 0.098(5) -0.035(3) -0.024(3) 0.014(3)
C32 0.057(4) 0.069(4) 0.088(4) -0.034(3) -0.028(3) 0.000(3)
C33 0.098(5) 0.046(3) 0.051(3) 0.000(3) -0.023(3) 0.025(3)
C34 0.082(4) 0.070(4) 0.046(3) 0.001(3) -0.034(3) -0.009(3)
C35 0.088(5) 0.072(4) 0.044(3) -0.008(3) -0.005(3) -0.016(3)
C36 0.090(5) 0.064(4) 0.064(4) 0.005(3) -0.005(3) -0.036(3)
N1 0.036(2) 0.032(2) 0.048(2) -0.0060(18) -0.0186(17) -0.0009(18)
N2 0.028(2) 0.043(2) 0.036(2) -0.0083(17) -0.0075(16) -0.0022(17)
N3 0.0281(19) 0.0347(19) 0.0320(19) -0.0080(16) -0.0090(15) -0.0001(16)
N4 0.0278(19) 0.0268(18) 0.043(2) -0.0080(16) -0.0160(16) 0.0013(16)
N5 0.063(4) 0.031(3) 0.050(3) -0.015(3) -0.016(3) -0.003(3)
N6 0.079(4) 0.030(3) 0.058(4) -0.015(3) -0.036(3) 0.006(3)
N7 0.055(3) 0.026(3) 0.039(3) -0.008(2) -0.011(3) -0.006(2)
N8 0.055(4) 0.036(3) 0.053(3) -0.024(3) -0.021(3) 0.001(3)
N9 0.055(4) 0.043(3) 0.044(3) -0.015(3) -0.014(3) -0.005(3)
N10 0.079(5) 0.032(3) 0.051(4) -0.004(3) -0.023(3) -0.013(3)
O1 0.070(3) 0.047(2) 0.160(4) -0.022(3) -0.062(3) -0.003(2)
O2 0.038(2) 0.074(3) 0.136(4) -0.029(3) -0.025(2) 0.010(2)
O3 0.045(2) 0.0375(18) 0.073(2) -0.0109(17) -0.0250(17) -0.0020(16)
O4 0.035(2) 0.056(2) 0.092(3) -0.029(2) -0.0285(18) 0.0122(16)
O11 0.090(3) 0.0385(18) 0.066(2) -0.0223(17) -0.037(2) -0.0062(18)
O12 0.114(3) 0.044(2) 0.045(2) -0.0027(17) 0.003(2) -0.017(2)
O13 0.069(3) 0.045(2) 0.147(4) -0.035(2) -0.043(3) 0.0225(19)
O21 0.050(2) 0.0395(19) 0.116(3) -0.032(2) -0.022(2) 0.0144(16)
O22 0.079(3) 0.048(2) 0.065(2) -0.0078(18) 0.014(2) -0.0150(19)
O23 0.069(2) 0.052(2) 0.081(3) -0.0350(19) -0.036(2) -0.0023(18)
S1 0.0521(7) 0.0265(6) 0.0462(7) -0.0114(5) -0.0184(6) 0.0029(5)
S2 0.0373(6) 0.0263(6) 0.0493(7) -0.0131(5) -0.0073(5) -0.0017(5)
Ni1 0.0530(4) 0.0260(3) 0.0369(3) -0.0061(2) -0.0145(3) -0.0057(2)
N9A 0.077(11) 0.038(8) 0.037(8) -0.008(6) 0.002(7) -0.025(8)
N6A 0.082(11) 0.024(7) 0.053(9) -0.018(6) -0.013(8) 0.003(7)
N5A 0.095(13) 0.057(10) 0.042(9) -0.009(7) -0.031(8) -0.021(9)
N8A 0.080(11) 0.035(7) 0.042(8) -0.015(6) -0.006(7) -0.017(7)
N7A 0.086(12) 0.057(10) 0.063(10) -0.028(8) -0.018(9) -0.030(9)
N10A 0.088(12) 0.049(9) 0.043(8) -0.009(7) -0.017(8) -0.026(8)

loop_
_atom_type_symbol
_atom_type_description
_atom_type_scat_dispersion_real
_atom_type_scat_dispersion_imag
_atom_type_scat_source
C C 0.0033 0.0016 'International Tables Vol C Tables 4.2.6.8 and 6.1.1.4'
H H 0.0000 0.0000 'International Tables Vol C Tables 4.2.6.8 and 6.1.1.4'
N N 0.0061 0.0033 'International Tables Vol C Tables 4.2.6.8 and 6.1.1.4'
O O 0.0106 0.0060 'International Tables Vol C Tables 4.2.6.8 and 6.1.1.4'
S S 0.1246 0.1234 'International Tables Vol C Tables 4.2.6.8 and 6.1.1.4'
Ni Ni 0.3393 1.1124 'International Tables Vol C Tables 4.2.6.8 and 6.1.1.4'

loop_
_geom_angle_atom_site_label_1
_geom_angle_atom_site_label_2
_geom_angle_atom_site_label_3
_geom_angle
C2 C1 C6 119.7(4)
C2 C1 S1 119.1(3)
C6 C1 S1 121.2(3)
C3 C2 C1 120.9(4)
C2 C3 C4 119.1(4)
C5 C4 C3 121.3(4)
C4 C5 C6 120.0(4)
C5 C6 N1 121.2(4)
C5 C6 C1 118.9(4)
N1 C6 C1 119.9(3)
N2 C7 C8 125.0(4)
N2 C7 C10 111.2(4)
C8 C7 C10 123.8(4)
O1 C8 C7 118.4(4)
O1 C8 C9 119.1(5)
C7 C8 C9 122.4(5)
O2 C10 C11 120.0(5)
O2 C10 C7 121.3(5)
C11 C10 C7 118.6(4)
C17 C12 C13 119.5(3)
C17 C12 S2 122.1(3)
C13 C12 S2 118.5(3)
C14 C13 C12 120.5(4)
C15 C14 C13 119.1(4)
C16 C15 C14 121.1(4)
C15 C16 C17 120.7(4)
C12 C17 C16 119.1(4)
C12 C17 N4 119.8(3)
C16 C17 N4 121.0(4)
N3 C18 C19 123.3(4)
N3 C18 C21 112.4(4)
C19 C18 C21 124.3(4)
O3 C19 C18 119.3(4)
O3 C19 C20 119.4(4)
C18 C19 C20 121.3(4)
O4 C21 C22 120.8(4)
O4 C21 C18 120.7(4)
C22 C21 C18 118.5(4)
N5A C31 C32 102.3(7)
C32 C31 N5 107.6(4)
N6 C32 C31 106.3(5)
C31 C32 N6A 106.0(6)
N7A C33 C34 99.5(6)
C34 C33 N7 109.6(4)
N8 C34 C33 105.5(4)
C33 C34 N8A 106.1(6)
N9A C35 C36 103.7(6)
N9 C35 C36 109.8(4)
N10 C36 C35 108.1(5)
C35 C36 N10A 108.6(6)
N2 N1 C6 118.4(3)
N1 N2 C7 121.1(4)
N4 N3 C18 121.3(3)
N3 N4 C17 118.5(3)
C31 N5 Ni1 106.9(3)
C32 N6 Ni1 108.3(4)
C33 N7 Ni1 104.6(3)
C34 N8 Ni1 109.1(4)
C35 N9 Ni1 106.6(4)
C36 N10 Ni1 107.1(4)
O13 S1 O12 112.6(3)
O13 S1 O11 112.1(2)
O12 S1 O11 112.9(2)
O13 S1 C1 106.6(2)
O12 S1 C1 106.08(19)
O11 S1 C1 105.9(2)
O22 S2 O23 111.9(2)
O22 S2 O21 113.3(2)
O23 S2 O21 112.5(2)
O22 S2 C12 105.43(19)
O23 S2 C12 106.06(19)
O21 S2 C12 107.07(19)
N7A Ni1 N6A 94.8(5)
N7A Ni1 N8A 80.8(5)
N6A Ni1 N8A 94.6(5)
N8 Ni1 N6 171.9(2)
N7A Ni1 N9A 92.7(6)
N6A Ni1 N9A 94.5(5)
N8A Ni1 N9A 169.2(6)
N8 Ni1 N10 94.0(2)
N6 Ni1 N10 92.5(2)
N8 Ni1 N7 81.8(2)
N6 Ni1 N7 92.3(2)
N10 Ni1 N7 171.5(2)
N8 Ni1 N5 93.1(2)
N6 Ni1 N5 81.7(2)
N10 Ni1 N5 94.7(2)
N7 Ni1 N5 92.9(2)
N7A Ni1 N5A 169.5(5)
N6A Ni1 N5A 80.9(5)
N8A Ni1 N5A 90.0(5)
N9A Ni1 N5A 97.2(6)
N7A Ni1 N10A 93.5(6)
N6A Ni1 N10A 170.9(6)
N8A Ni1 N10A 90.4(5)
N9A Ni1 N10A 81.4(5)
N5A Ni1 N10A 91.6(6)
N8 Ni1 N9 90.6(2)
N6 Ni1 N9 95.0(2)
N10 Ni1 N9 82.3(2)
N7 Ni1 N9 90.35(19)
N5 Ni1 N9 175.5(2)
C35 N9A Ni1 108.8(8)
C32 N6A Ni1 106.5(7)
C31 N5A Ni1 107.1(8)
C34 N8A Ni1 102.1(6)
C33 N7A Ni1 110.4(9)
C36 N10A Ni1 104.8(8)

loop_
_geom_bond_atom_site_label_1
_geom_bond_atom_site_label_2
_geom_bond_distance
C1 C2 1.381(6)
C1 C6 1.406(6)
C1 S1 1.772(4)
C2 C3 1.374(6)
C3 C4 1.376(7)
C4 C5 1.374(6)
C5 C6 1.384(5)
C6 N1 1.400(5)
C7 N2 1.323(5)
C7 C8 1.475(6)
C7 C10 1.497(6)
C8 O1 1.232(6)
C8 C9 1.494(7)
C10 O2 1.217(6)
C10 C11 1.484(7)
C12 C17 1.387(5)
C12 C13 1.391(5)
C12 S2 1.776(4)
C13 C14 1.380(6)
C14 C15 1.375(6)
C15 C16 1.357(6)
C16 C17 1.387(5)
C17 N4 1.413(5)
C18 N3 1.323(5)
C18 C19 1.488(6)
C18 C21 1.489(6)
C19 O3 1.230(5)
C19 C20 1.488(6)
C21 O4 1.212(5)
C21 C22 1.480(6)
C31 N5A 1.498(16)
C31 C32 1.505(7)
C31 N5 1.516(8)
C32 N6 1.483(8)
C32 N6A 1.535(14)
C33 N7A 1.426(15)
C33 C34 1.479(7)
C33 N7 1.538(8)
C34 N8 1.442(7)
C34 N8A 1.622(15)
C35 N9A 1.471(14)
C35 N9 1.481(7)
C35 C36 1.502(7)
C36 N10 1.489(8)
C36 N10A 1.524(14)
N1 N2 1.302(5)
N3 N4 1.318(4)
N5 Ni1 2.130(5)
N6 Ni1 2.118(5)
N7 Ni1 2.129(5)
N8 Ni1 2.117(5)
N9 Ni1 2.155(5)
N10 Ni1 2.126(5)
O11 S1 1.435(3)
O12 S1 1.433(3)
O13 S1 1.427(4)
O21 S2 1.441(3)
O22 S2 1.433(3)
O23 S2 1.436(3)
Ni1 N7A 2.105(16)
Ni1 N6A 2.110(14)
Ni1 N8A 2.118(12)
Ni1 N9A 2.118(12)
Ni1 N5A 2.141(16)
Ni1 N10A 2.146(13)

loop_
_geom_hbond_atom_site_label_D
_geom_hbond_atom_site_label_H
_geom_hbond_atom_site_label_A
_geom_hbond_distance_DH
_geom_hbond_distance_HA
_geom_hbond_distance_DA
_geom_hbond_angle_DHA
_geom_hbond_site_symmetry_A
C9 H9A O2 0.96 2.04 2.822(7) 137.1 .
C11 H11A N2 0.96 2.19 2.690(6) 110.8 .
C20 H20A O4 0.96 2.01 2.798(6) 138.0 .
C22 H22A N3 0.96 2.20 2.701(6) 110.9 .
C34 H34C O3 0.97 2.42 3.260(6) 144.8 2_766
C35 H35B O13 0.97 2.47 3.270(8) 140.3 2_757
N5 H5A O23 0.89 2.36 3.171(6) 152.3 1_545
N5 H5B O22 0.89 2.32 3.167(6) 158.3 2_766
N6 H6A O11 0.89 2.51 3.279(6) 145.7 .
N6 H6A O13 0.89 2.40 3.236(6) 156.4 .
N6 H6A S1 0.89 2.88 3.759(5) 170.0 .
N6 H6B O12 0.89 2.45 3.254(6) 149.8 2_757
N7 H7A O11 0.89 2.23 3.039(6) 151.8 .
N7 H7B O22 0.89 2.13 2.975(6) 157.2 2_766
N8 H8A O21 0.89 2.47 3.298(6) 155.6 1_545
N8 H8A O23 0.89 2.58 3.359(6) 147.3 1_545
N8 H8A S2 0.89 2.87 3.757(5) 172.1 1_545
N9 H9D O11 0.89 2.22 3.027(6) 150.2 .
N10 H10A O23 0.89 2.35 3.162(6) 152.4 1_545
N10 H10B O13 0.89 2.59 3.306(7) 137.5 2_757
N9A H9A1 O13 0.89 2.25 3.030(16) 146.4 2_757
N9A H9A2 O11 0.89 2.31 3.116(13) 150.8 .
N9A H9A2 S1 0.89 2.94 3.789(12) 159.0 .
N6A H6A1 O22 0.89 2.29 3.143(14) 161.5 2_766
N6A H6A2 O11 0.89 2.35 3.144(12) 147.8 .
N5A H5A1 O12 0.89 2.26 3.101(15) 156.8 2_757
N5A H5A2 O23 0.89 2.36 3.176(14) 151.9 1_545
N8A H8A1 O22 0.89 2.26 3.083(14) 153.3 2_766
N8A H8A2 O23 0.89 2.38 3.181(13) 150.2 1_545
N8A H8A2 S2 0.89 2.75 3.640(12) 173.2 1_545
N7A H7A2 O11 0.89 2.41 3.200(14) 148.7 .
N10A H10D O23 0.89 2.25 3.066(14) 152.4 1_545
N1 H1N O1 0.88(2) 1.88(4) 2.583(5) 136(5) .
N1 H1N O11 0.88(2) 2.21(5) 2.825(5) 126(5) .
N4 H4N O3 0.88(2) 1.87(4) 2.565(4) 134(5) .
N4 H4N O23 0.88(2) 2.34(5) 2.924(5) 124(4) .
